data_2209668
loop_
_publ_author_name
'Okabe, Nobuo'
'Muranishi, Yasunori'
'Odoko, Mamiko'

_publ_section_title (Malonato-\k^2^<i>O</i>,<i>O</i>')(1,10-phenanthroline-\k^2^<i>N</i>,<i>N</i>')palladium(II)
_journal_coeditor_code TK2041
_journal_issue 7
_journal_name_full 'Acta Crystallographica Section E'
_journal_page_first m1471
_journal_page_last m1473
_journal_paper_doi 10.1107/S1600536806020113
_journal_volume 62
_journal_year 2006
_chemical_formula_iupac '[Pd (C3 H2 O4) (C12 H8 N2)]'
_chemical_formula_moiety 'C15 H10 N2 O4 Pd'
_chemical_formula_sum 'C15 H10 N2 O4 Pd'
_chemical_formula_weight 388.67
_chemical_name_systematic
;
(Malonato-\k^2^O,O')(1,10-phenanthroline-\k^2^N,N')palladium(II)
;
_space_group_IT_number 14
_symmetry_cell_setting monoclinic
_symmetry_space_group_name_Hall '-P 2yn'
_symmetry_space_group_name_H-M 'P 1 21/n 1'
_cell_angle_alpha 90
_cell_angle_beta 98.86(2)
_cell_angle_gamma 90
_cell_formula_units_Z 4
_cell_length_a 7.825(2)
_cell_length_b 9.180(3)
_cell_length_c 18.087(2)
_cell_measurement_reflns_used 25
_cell_measurement_temperature 296
_cell_measurement_theta_max 15.0
_cell_measurement_theta_min 14.7
_cell_volume 1283.7(6)
_computing_cell_refinement RAPID-AUTO
_computing_data_collection 'RAPID-AUTO (Rigaku, 1998)'
_computing_data_reduction 'CrystalStructure (Rigaku/MSC, 2005) and CRYSTALS (Watkin <i>et al.</i>, 1996)'
_computing_molecular_graphics 'ORTEPII (Johnson, 1976)'
_computing_publication_material CrystalStructure
_computing_structure_refinement 'SHELXL97 (Sheldrick, 1997)'
_computing_structure_solution 'SHELXLS97 (Sheldrick, 1997)'
_diffrn_measured_fraction_theta_full 1.000
_diffrn_measured_fraction_theta_max 1.000
_diffrn_measurement_device_type 'Rigaku AFC-5R'
_diffrn_measurement_method \w--2\q
_diffrn_radiation_type 'Mo K\a'
_diffrn_radiation_wavelength 0.7107
_diffrn_reflns_av_R_equivalents 0.025
_diffrn_reflns_limit_h_max 10
_diffrn_reflns_limit_h_min 0
_diffrn_reflns_limit_k_max 11
_diffrn_reflns_limit_k_min 0
_diffrn_reflns_limit_l_max 23
_diffrn_reflns_limit_l_min -23
_diffrn_reflns_number 3355
_diffrn_reflns_theta_full 27.5
_diffrn_reflns_theta_max 27.5
_diffrn_standards_decay_% 1.1
_diffrn_standards_interval_count 150
_diffrn_standards_number 3
_exptl_absorpt_coefficient_mu 1.467
_exptl_absorpt_correction_T_max 1
_exptl_absorpt_correction_T_min 0.964
_exptl_absorpt_correction_type psi-scan
_exptl_absorpt_process_details '(North <i>et al.</i>,  1968)'
_exptl_crystal_colour yellow
_exptl_crystal_density_diffrn 2.011
_exptl_crystal_density_method 'not measured'
_exptl_crystal_description prism
_exptl_crystal_F_000 768.0
_exptl_crystal_size_max 0.20
_exptl_crystal_size_mid 0.15
_exptl_crystal_size_min 0.15
_refine_diff_density_max 0.45
_refine_diff_density_min -0.70
_refine_ls_extinction_method none
_refine_ls_goodness_of_fit_ref 1.04
_refine_ls_hydrogen_treatment constr
_refine_ls_number_parameters 200
_refine_ls_number_reflns 2947
_refine_ls_R_factor_gt 0.026
_refine_ls_shift/su_max 0.001
_refine_ls_structure_factor_coef Fsqd
_refine_ls_weighting_details 'calc w=1/[\s^2^(Fo^2^)+(0.0347P)^2^+0.8246P] where P=(Fo^2^+2Fc^2^)/3'
_refine_ls_weighting_scheme calc
_refine_ls_wR_factor_ref 0.072
_reflns_number_gt 2419
_reflns_number_total 2947
_reflns_threshold_expression I>2\s(I)
_cod_data_source_file tk2041.cif
_cod_data_source_block I
_cod_original_cell_volume 1283.8(6)
_cod_original_sg_symbol_H-M 'P 21/n'
_cod_database_code 2209668
_cod_database_fobs_code 2209668

loop_
_symmetry_equiv_pos_as_xyz
x,y,z
1/2-x,1/2+y,1/2-z
-x,-y,-z
1/2+x,1/2-y,1/2+z

loop_
_atom_site_type_symbol
_atom_site_label
_atom_site_fract_x
_atom_site_fract_y
_atom_site_fract_z
_atom_site_U_iso_or_equiv
_atom_site_adp_type
_atom_site_calc_flag
_atom_site_refinement_flags
_atom_site_occupancy
Pd Pd1 0.66289(3) 0.07358(2) 0.069568(11) 0.02864(8) Uani d . 1
O O1 0.5834(3) 0.2740(2) 0.08805(11) 0.0415(5) Uani d . 1
O O2 0.5069(4) 0.4379(3) 0.16532(15) 0.0596(8) Uani d . 1
O O3 0.5975(3) -0.0068(2) 0.16347(12) 0.0400(5) Uani d . 1
O O4 0.5402(4) 0.0269(3) 0.27774(14) 0.0576(7) Uani d . 1
N N1 0.7237(3) 0.1318(3) -0.02997(13) 0.0301(5) Uani d . 1
N N2 0.7379(3) -0.1232(3) 0.03756(13) 0.0306(5) Uani d . 1
C C1 0.7034(4) 0.2601(3) -0.06389(17) 0.0370(7) Uani d . 1
H H1 0.6579 0.3372 -0.0398 0.044 Uiso calc R 1
C C2 0.7485(4) 0.2826(4) -0.13466(18) 0.0433(7) Uani d . 1
H H2 0.7335 0.3739 -0.1570 0.052 Uiso calc R 1
C C3 0.8143(4) 0.1709(4) -0.17095(18) 0.0405(7) Uani d . 1
H H3 0.8451 0.1857 -0.2180 0.049 Uiso calc R 1
C C4 0.8356(4) 0.0332(4) -0.13712(16) 0.0334(6) Uani d . 1
C C5 0.7875(4) 0.0192(3) -0.06631(15) 0.0283(6) Uani d . 1
C C6 0.7953(4) -0.1184(3) -0.03012(16) 0.0293(6) Uani d . 1
C C7 0.8492(4) -0.2422(3) -0.06464(16) 0.0346(7) Uani d . 1
C C8 0.8431(4) -0.3745(4) -0.0273(2) 0.0432(8) Uani d . 1
H H8 0.8789 -0.4596 -0.0483 0.052 Uiso calc R 1
C C9 0.7845(5) -0.3795(4) 0.0403(2) 0.0469(8) Uani d . 1
H H9 0.7803 -0.4677 0.0652 0.056 Uiso calc R 1
C C10 0.7311(4) -0.2509(3) 0.07173(17) 0.0378(7) Uani d . 1
H H10 0.6901 -0.2550 0.1173 0.045 Uiso calc R 1
C C11 0.8991(4) -0.0936(4) -0.17050(18) 0.0412(8) Uani d . 1
H H11 0.9370 -0.0855 -0.2166 0.049 Uiso calc R 1
C C12 0.9047(4) -0.2252(4) -0.13609(18) 0.0417(7) Uani d . 1
H H12 0.9453 -0.3058 -0.1592 0.050 Uiso calc R 1
C C13 0.5752(4) 0.3228(3) 0.15465(18) 0.0369(7) Uani d . 1
C C14 0.6556(4) 0.2297(4) 0.22053(16) 0.0379(7) Uani d . 1
H H14A 0.7797 0.2275 0.2209 0.045 Uiso calc R 1
H H14B 0.6354 0.2776 0.2662 0.045 Uiso calc R 1
C C15 0.5921(4) 0.0738(4) 0.22244(17) 0.0373(7) Uani d . 1

loop_
_atom_site_aniso_label
_atom_site_aniso_U_11
_atom_site_aniso_U_22
_atom_site_aniso_U_33
_atom_site_aniso_U_12
_atom_site_aniso_U_13
_atom_site_aniso_U_23
Pd1 0.03576(13) 0.02754(13) 0.02379(12) 0.00085(9) 0.00826(9) -0.00235(8)
O1 0.0623(14) 0.0350(11) 0.0297(10) 0.0111(11) 0.0150(10) -0.0016(9)
O2 0.086(2) 0.0462(15) 0.0492(15) 0.0264(14) 0.0186(14) -0.0080(12)
O3 0.0567(13) 0.0344(12) 0.0319(11) -0.0030(10) 0.0168(10) -0.0004(10)
O4 0.0852(19) 0.0552(16) 0.0391(13) -0.0028(15) 0.0306(13) 0.0024(12)
N1 0.0362(13) 0.0275(12) 0.0274(12) -0.0037(10) 0.0077(10) -0.0028(10)
N2 0.0350(12) 0.0303(12) 0.0268(12) -0.0016(10) 0.0054(10) -0.0035(10)
C1 0.0482(18) 0.0256(15) 0.0382(16) -0.0005(13) 0.0096(13) -0.0012(12)
C2 0.058(2) 0.0332(16) 0.0395(17) -0.0021(15) 0.0099(15) 0.0087(14)
C3 0.0462(18) 0.0461(18) 0.0316(16) -0.0050(15) 0.0135(13) 0.0020(14)
C4 0.0317(14) 0.0389(16) 0.0303(15) -0.0001(13) 0.0072(12) -0.0040(12)
C5 0.0294(13) 0.0298(14) 0.0265(13) -0.0015(11) 0.0071(11) -0.0034(11)
C6 0.0300(14) 0.0307(14) 0.0266(14) 0.0021(12) 0.0027(11) -0.0036(11)
C7 0.0362(15) 0.0325(16) 0.0344(15) 0.0052(12) 0.0033(12) -0.0056(12)
C8 0.0477(18) 0.0326(16) 0.047(2) 0.0086(14) 0.0010(15) -0.0055(15)
C9 0.058(2) 0.0296(16) 0.051(2) 0.0021(15) 0.0023(17) 0.0072(15)
C10 0.0493(17) 0.0349(17) 0.0278(14) 0.0002(14) 0.0015(12) 0.0010(12)
C11 0.0423(17) 0.051(2) 0.0323(16) 0.0047(15) 0.0132(13) -0.0056(14)
C12 0.0467(17) 0.0417(17) 0.0377(16) 0.0108(15) 0.0102(14) -0.0104(15)
C13 0.0415(16) 0.0352(16) 0.0362(16) 0.0017(13) 0.0126(13) -0.0046(13)
C14 0.0437(16) 0.0435(17) 0.0275(14) 0.0001(14) 0.0088(12) -0.0066(13)
C15 0.0397(16) 0.0453(18) 0.0286(15) 0.0052(14) 0.0103(12) 0.0017(13)

loop_
_atom_type_symbol
_atom_type_description
_atom_type_scat_dispersion_real
_atom_type_scat_dispersion_imag
_atom_type_scat_source
C C 0.003 0.002
;International Tables for Crystallography
(1992, Vol. C, Tables 4.2.6.8 and 6.1.1.4)
;
H H 0.000 0.000
;International Tables for Crystallography
(1992, Vol. C, Table 6.1.1.4)
;
O O 0.011 0.006
;International Tables for Crystallography
(1992, Vol. C, Tables 4.2.6.8 and 6.1.1.4)
;
N N 0.006 0.003
;International Tables for Crystallography
(1992, Vol. C, Tables 4.2.6.8 and 6.1.1.4)
;
Pd Pd -0.999 1.007
;International Tables for Crystallography
(1992, Vol. C, Tables 4.2.6.8 and 6.1.1.4)
;

loop_
_geom_angle_atom_site_label_1
_geom_angle_atom_site_label_2
_geom_angle_atom_site_label_3
_geom_angle
_geom_angle_publ_flag
O1 Pd1 O3 94.08(9) yes
O1 Pd1 N1 91.60(9) yes
O1 Pd1 N2 173.04(9) yes
O3 Pd1 N1 173.48(9) yes
O3 Pd1 N2 92.15(9) yes
N1 Pd1 N2 82.01(10) yes
C13 O1 Pd1 122.6(2) ?
C15 O3 Pd1 122.2(2) ?
C1 N1 C5 118.5(3) ?
C1 N1 Pd1 128.6(2) ?
C5 N1 Pd1 112.76(19) ?
C10 N2 C6 119.1(3) ?
C10 N2 Pd1 128.5(2) ?
C6 N2 Pd1 112.3(2) ?
N1 C1 C2 121.8(3) ?
N1 C1 H1 119.1 ?
C2 C1 H1 119.1 ?
C3 C2 C1 119.9(3) ?
C3 C2 H2 120.0 ?
C1 C2 H2 120.0 ?
C2 C3 C4 119.8(3) ?
C2 C3 H3 120.1 ?
C4 C3 H3 120.1 ?
C5 C4 C3 116.9(3) ?
C5 C4 C11 118.1(3) ?
C3 C4 C11 125.0(3) ?
N1 C5 C4 123.0(3) ?
N1 C5 C6 116.5(3) ?
C4 C5 C6 120.4(3) ?
N2 C6 C7 122.6(3) ?
N2 C6 C5 116.4(3) ?
C7 C6 C5 120.9(3) ?
C6 C7 C8 117.3(3) ?
C6 C7 C12 118.0(3) ?
C8 C7 C12 124.7(3) ?
C9 C8 C7 120.1(3) ?
C9 C8 H8 119.9 ?
C7 C8 H8 119.9 ?
C8 C9 C10 119.7(3) ?
C8 C9 H9 120.1 ?
C10 C9 H9 120.1 ?
N2 C10 C9 121.2(3) ?
N2 C10 H10 119.4 ?
C9 C10 H10 119.4 ?
C12 C11 C4 121.2(3) ?
C12 C11 H11 119.4 ?
C4 C11 H11 119.4 ?
C11 C12 C7 121.2(3) ?
C11 C12 H12 119.4 ?
C7 C12 H12 119.4 ?
O2 C13 O1 122.4(3) ?
O2 C13 C14 120.3(3) ?
O1 C13 C14 117.4(3) ?
C15 C14 C13 116.8(3) ?
C15 C14 H14A 108.1 ?
C13 C14 H14A 108.1 ?
C15 C14 H14B 108.1 ?
C13 C14 H14B 108.1 ?
H14A C14 H14B 107.3 ?
O4 C15 O3 121.9(3) ?
O4 C15 C14 120.4(3) ?
O3 C15 C14 117.7(3) ?

loop_
_geom_bond_atom_site_label_1
_geom_bond_atom_site_label_2
_geom_bond_distance
_geom_bond_publ_flag
Pd1 O1 1.987(2) yes
Pd1 O3 1.990(2) yes
Pd1 N1 2.004(2) yes
Pd1 N2 2.012(3) yes
O1 C13 1.296(4) ?
O2 C13 1.213(4) ?
O3 C15 1.304(4) ?
O4 C15 1.215(4) ?
N1 C1 1.326(4) ?
N1 C5 1.360(4) ?
N2 C10 1.330(4) ?
N2 C6 1.368(4) ?
C1 C2 1.394(4) ?
C1 H1 0.9300 ?
C2 C3 1.361(5) ?
C2 H2 0.9300 ?
C3 C4 1.402(5) ?
C3 H3 0.9300 ?
C4 C5 1.395(4) ?
C4 C11 1.435(4) ?
C5 C6 1.420(4) ?
C6 C7 1.393(4) ?
C7 C8 1.394(5) ?
C7 C12 1.434(4) ?
C8 C9 1.372(5) ?
C8 H8 0.9300 ?
C9 C10 1.401(5) ?
C9 H9 0.9300 ?
C10 H10 0.9300 ?
C11 C12 1.356(5) ?
C11 H11 0.9300 ?
C12 H12 0.9300 ?
C13 C14 1.521(5) ?
C14 C15 1.517(5) ?
C14 H14A 0.9700 ?
C14 H14B 0.9700 ?

loop_
_geom_hbond_atom_site_label_D
_geom_hbond_atom_site_label_H
_geom_hbond_atom_site_label_A
_geom_hbond_site_symmetry_A
_geom_hbond_distance_DH
_geom_hbond_distance_HA
_geom_hbond_distance_DA
_geom_hbond_angle_DHA
C11 H11 O2 4_554 0.93 2.66 3.514(4) 154
C12 H12 O4 4_544 0.93 2.50 3.426(4) 177

loop_
_geom_torsion_atom_site_label_1
_geom_torsion_atom_site_label_2
_geom_torsion_atom_site_label_3
_geom_torsion_atom_site_label_4
_geom_torsion
O3 Pd1 O1 C13 25.4(3)
N1 Pd1 O1 C13 -157.8(2)
O1 Pd1 O3 C15 -27.1(3)
N2 Pd1 O3 C15 155.9(2)
O1 Pd1 N1 C1 -2.2(3)
N2 Pd1 N1 C1 175.0(3)
O1 Pd1 N1 C5 -179.5(2)
N2 Pd1 N1 C5 -2.25(19)
O3 Pd1 N2 C10 2.3(3)
N1 Pd1 N2 C10 -174.8(3)
O3 Pd1 N2 C6 179.31(19)
N1 Pd1 N2 C6 2.21(19)
C5 N1 C1 C2 -1.2(5)
Pd1 N1 C1 C2 -178.3(2)
N1 C1 C2 C3 0.4(5)
C1 C2 C3 C4 0.4(5)
C2 C3 C4 C5 -0.3(5)
C2 C3 C4 C11 178.2(3)
C1 N1 C5 C4 1.2(4)
Pd1 N1 C5 C4 178.8(2)
C1 N1 C5 C6 -175.6(3)
Pd1 N1 C5 C6 1.9(3)
C3 C4 C5 N1 -0.5(4)
C11 C4 C5 N1 -179.1(3)
C3 C4 C5 C6 176.3(3)
C11 C4 C5 C6 -2.4(4)
C10 N2 C6 C7 -0.8(4)
Pd1 N2 C6 C7 -178.1(2)
C10 N2 C6 C5 175.5(3)
Pd1 N2 C6 C5 -1.8(3)
N1 C5 C6 N2 -0.1(4)
C4 C5 C6 N2 -177.0(3)
N1 C5 C6 C7 176.3(3)
C4 C5 C6 C7 -0.7(4)
N2 C6 C7 C8 -0.1(4)
C5 C6 C7 C8 -176.2(3)
N2 C6 C7 C12 179.2(3)
C5 C6 C7 C12 3.1(4)
C6 C7 C8 C9 0.5(5)
C12 C7 C8 C9 -178.7(3)
C7 C8 C9 C10 -0.1(5)
C6 N2 C10 C9 1.2(5)
Pd1 N2 C10 C9 178.1(2)
C8 C9 C10 N2 -0.8(5)
C5 C4 C11 C12 3.1(5)
C3 C4 C11 C12 -175.5(3)
C4 C11 C12 C7 -0.7(5)
C6 C7 C12 C11 -2.4(5)
C8 C7 C12 C11 176.8(3)
Pd1 O1 C13 O2 -170.6(3)
Pd1 O1 C13 C14 9.4(4)
O2 C13 C14 C15 124.5(3)
O1 C13 C14 C15 -55.5(4)
Pd1 O3 C15 O4 174.6(3)
Pd1 O3 C15 C14 -6.2(4)
C13 C14 C15 O4 -127.2(3)
C13 C14 C15 O3 53.6(4)
